data_4311165
loop_
_publ_author_name
'Subhadip Neogi'
'G. Savitha'
'Parimal K. Bharadwaj'

_publ_section_title
;
 Structure of Discrete (H2O)12 Clusters Present in the Cavity of Polymeric
 Interlinked Metallocycles of Nd(III) or Gd(III) and a Podand Ligand
;
_journal_name_full 'Inorganic Chemistry'
_journal_page_first 3771
_journal_page_last 3773
_journal_paper_doi 10.1021/ic0495618
_journal_volume 43
_journal_year 2004
_chemical_formula_moiety 'C28 H37 N Nd O17'
_chemical_formula_sum 'C28 H37 N Nd O17'
_chemical_formula_weight 803.83
_chemical_name_systematic
;
 ?
;
_space_group_IT_number 2
_symmetry_cell_setting triclinic
_symmetry_space_group_name_Hall '-P 1'
_symmetry_space_group_name_H-M 'P -1'
_atom_sites_solution_hydrogens geom
_atom_sites_solution_primary direct
_atom_sites_solution_secondary difmap
_audit_creation_method SHELXL-97
_cell_angle_alpha 95.367(2)
_cell_angle_beta 103.259(2)
_cell_angle_gamma 108.532(3)
_cell_formula_units_Z 2
_cell_length_a 10.888(3)
_cell_length_b 11.638(3)
_cell_length_c 13.793(3)
_cell_measurement_reflns_used 999
_cell_measurement_temperature 100
_cell_measurement_theta_max 28.23
_cell_measurement_theta_min 2.04
_cell_volume 1586.5(7)
_computing_cell_refinement 'SAINT 6.45 ( Bruker, 2003)'
_computing_data_collection 'SMART 5.628 (Bruker, 2003)'
_computing_data_reduction 'SAINT 6.45 ( Bruker, 2003)'
_computing_molecular_graphics 'Diamond 2.1'
_computing_structure_refinement 'SHELXL-97 (Sheldrick, 1997)'
_computing_structure_solution SIR-97
_diffrn_ambient_temperature 100
_diffrn_measured_fraction_theta_full 0.956
_diffrn_measured_fraction_theta_max 0.956
_diffrn_measurement_device_type 'Bruker SMART APEX'
_diffrn_measurement_method /w-scans
_diffrn_radiation_monochromator graphite
_diffrn_radiation_source 'fine focus sealed tube'
_diffrn_radiation_type MoK\a
_diffrn_radiation_wavelength 0.71069
_diffrn_reflns_av_R_equivalents 0.0132
_diffrn_reflns_av_sigmaI/netI 0.0256
_diffrn_reflns_limit_h_max 14
_diffrn_reflns_limit_h_min -14
_diffrn_reflns_limit_k_max 15
_diffrn_reflns_limit_k_min -11
_diffrn_reflns_limit_l_max 12
_diffrn_reflns_limit_l_min -18
_diffrn_reflns_number 10635
_diffrn_reflns_theta_full 28.30
_diffrn_reflns_theta_max 28.30
_diffrn_reflns_theta_min 2.05
_diffrn_standards_decay_% <0.05
_exptl_absorpt_coefficient_mu 1.717
_exptl_crystal_colour light_yellow
_exptl_crystal_density_diffrn 1.683
_exptl_crystal_density_method 'not measured'
_exptl_crystal_description 'rectangular parallelopiped'
_exptl_crystal_F_000 816
_exptl_crystal_size_max 0.18
_exptl_crystal_size_mid 0.16
_exptl_crystal_size_min 0.13
_refine_diff_density_max 1.381
_refine_diff_density_min -0.907
_refine_diff_density_rms 0.112
_refine_ls_extinction_method none
_refine_ls_goodness_of_fit_ref 1.055
_refine_ls_hydrogen_treatment mixed
_refine_ls_matrix_type full
_refine_ls_number_parameters 424
_refine_ls_number_reflns 7561
_refine_ls_number_restraints 0
_refine_ls_restrained_S_all 1.055
_refine_ls_R_factor_all 0.0319
_refine_ls_R_factor_gt 0.0309
_refine_ls_shift/su_max 0.008
_refine_ls_shift/su_mean 0.004
_refine_ls_structure_factor_coef Fsqd
_refine_ls_weighting_details 'calc w=1/[\s^2^(Fo^2^)+(0.0423P)^2^+3.8509P] where P=(Fo^2^+2Fc^2^)/3'
_refine_ls_weighting_scheme calc
_refine_ls_wR_factor_gt 0.0834
_refine_ls_wR_factor_ref 0.0841
_reflns_number_gt 7308
_reflns_number_total 7561
_reflns_threshold_expression >2sigma(I)
_cod_data_source_file ic0495618rom20040404_080710_1.cif
_cod_data_source_block Compound1
_cod_depositor_comments
;
The following automatic conversions were performed:
'_symmetry_cell_setting' value 'Triclinic' changed to 'triclinic'
according to '/home/saulius/struct/CIF-dictionaries/cif_core.dic'
dictionary named 'cif_core.dic' version 2.4.1 from 2010-06-29.

Automatic conversion script
Id: cif_fix_enum 1527 2010-12-29 10:47:43Z saulius 
;
_cod_original_cell_volume 1586.5(6)
_cod_database_code 4311165

loop_
_symmetry_equiv_pos_as_xyz
'x, y, z'
'-x, -y, -z'

loop_
_atom_site_label
_atom_site_type_symbol
_atom_site_fract_x
_atom_site_fract_y
_atom_site_fract_z
_atom_site_U_iso_or_equiv
_atom_site_adp_type
_atom_site_occupancy
_atom_site_symmetry_multiplicity
_atom_site_calc_flag
_atom_site_refinement_flags
_atom_site_disorder_assembly
_atom_site_disorder_group
Nd1 Nd 0.783396(14) 0.468794(13) 0.567423(10) 0.01536(5) Uani 1 1 d . . .
O1 O 1.2049(2) 1.0623(2) 1.06308(17) 0.0265(5) Uani 1 1 d . . .
O2 O 0.5527(3) 0.1734(2) 1.05415(18) 0.0293(5) Uani 1 1 d . . .
O3 O 0.6456(2) 0.6475(2) -0.01098(16) 0.0263(5) Uani 1 1 d . . .
O4 O 0.4806(3) 0.1485(2) 0.58402(19) 0.0366(6) Uani 1 1 d . . .
H4 H 0.4899 0.1662 0.5294 0.055 Uiso 1 1 calc R . .
O5 O 0.6581(3) 0.3221(2) 0.64255(19) 0.0386(6) Uani 1 1 d . . .
O6 O 0.8689(2) 0.5614(2) 0.75177(16) 0.0245(4) Uani 1 1 d . . .
O7 O 0.9280(3) 0.6836(2) 0.64508(18) 0.0337(6) Uani 1 1 d . . .
O8 O 0.8331(2) 0.5627(2) 0.43404(17) 0.0278(5) Uani 1 1 d . . .
O9 O 0.9870(2) 0.4411(2) 0.61453(18) 0.0302(5) Uani 1 1 d . . .
O10 O 0.5597(2) 0.3967(2) 0.44322(17) 0.0260(5) Uani 1 1 d . . .
O11 O 0.6449(2) 0.5885(2) 0.59510(17) 0.0256(5) Uani 1 1 d . . .
N1 N 0.5779(3) 0.7525(2) -0.18041(19) 0.0220(5) Uani 1 1 d . . .
C1 C 0.5783(4) 0.6227(3) -0.1878(2) 0.0270(6) Uani 1 1 d . . .
H1A H 0.4906 0.5667 -0.1878 0.032 Uiso 1 1 calc R . .
H1B H 0.5968 0.5983 -0.2506 0.032 Uiso 1 1 calc R . .
C2 C 0.6844(4) 0.6154(3) -0.0992(2) 0.0290(7) Uani 1 1 d . . .
H2A H 0.6877 0.5328 -0.1038 0.035 Uiso 1 1 calc R . .
H2B H 0.7724 0.6726 -0.0972 0.035 Uiso 1 1 calc R . .
C3 C 0.7180(3) 0.6336(3) 0.0805(2) 0.0228(6) Uani 1 1 d . . .
C4 C 0.8324(3) 0.6019(3) 0.0939(2) 0.0278(7) Uani 1 1 d . . .
H4 H 0.8676 0.5915 0.0397 0.033 Uiso 1 1 calc R . .
C5 C 0.8941(3) 0.5857(3) 0.1893(2) 0.0259(6) Uani 1 1 d . . .
H5 H 0.9714 0.5654 0.1988 0.031 Uiso 1 1 calc R . .
C6 C 0.6667(3) 0.6532(3) 0.1619(2) 0.0242(6) Uani 1 1 d . . .
H6 H 0.5918 0.6774 0.1531 0.029 Uiso 1 1 calc R . .
C7 C 0.7294(3) 0.6360(3) 0.2565(2) 0.0225(6) Uani 1 1 d . . .
H7 H 0.6959 0.6489 0.3112 0.027 Uiso 1 1 calc R . .
C8 C 0.8411(3) 0.5998(3) 0.2705(2) 0.0208(6) Uani 1 1 d . . .
C9 C 0.9010(3) 0.5724(3) 0.3714(2) 0.0223(6) Uani 1 1 d . . .
C10 C 0.4384(3) 0.7565(3) -0.2204(2) 0.0278(7) Uani 1 1 d . . .
H10A H 0.3900 0.6951 -0.2813 0.033 Uiso 1 1 calc R . .
H10B H 0.4443 0.8370 -0.2369 0.033 Uiso 1 1 calc R . .
C11 C 0.6348(3) 0.2690(4) 1.1395(2) 0.0306(7) Uani 1 1 d . . .
H11A H 0.6423 0.3497 1.1227 0.037 Uiso 1 1 calc R . .
H11B H 0.7244 0.2652 1.1616 0.037 Uiso 1 1 calc R . .
C12 C 0.5659(3) 0.1912(3) 0.9595(2) 0.0255(6) Uani 1 1 d . . .
C13 C 0.6684(3) 0.2862(3) 0.9415(2) 0.0265(6) Uani 1 1 d . . .
H13 H 0.7351 0.3426 0.9951 0.032 Uiso 1 1 calc R . .
C14 C 0.6700(3) 0.2958(3) 0.8418(2) 0.0255(6) Uani 1 1 d . . .
H14 H 0.7392 0.3584 0.8291 0.031 Uiso 1 1 calc R . .
C15 C 0.4662(3) 0.1056(3) 0.8794(3) 0.0272(6) Uani 1 1 d . . .
H15 H 0.3991 0.0409 0.8922 0.033 Uiso 1 1 calc R . .
C16 C 0.4681(3) 0.1180(3) 0.7808(2) 0.0263(6) Uani 1 1 d . . .
H16 H 0.4008 0.0622 0.7271 0.032 Uiso 1 1 calc R . .
C17 C 0.5699(3) 0.2133(3) 0.7612(2) 0.0246(6) Uani 1 1 d . . .
C18 C 0.5691(4) 0.2286(3) 0.6543(2) 0.0279(7) Uani 1 1 d . . .
C19 C 0.6791(3) 0.8311(3) -0.2273(2) 0.0243(6) Uani 1 1 d . . .
H19A H 0.6344 0.8361 -0.2954 0.029 Uiso 1 1 calc R . .
H19B H 0.7467 0.7944 -0.2313 0.029 Uiso 1 1 calc R . .
C20 C 1.2545(3) 1.0416(3) 1.1636(2) 0.0261(6) Uani 1 1 d . . .
H20A H 1.3190 0.9999 1.1650 0.031 Uiso 1 1 calc R . .
H20B H 1.1812 0.9923 1.1876 0.031 Uiso 1 1 calc R . .
C21 C 1.1409(3) 0.9620(3) 0.9865(2) 0.0238(6) Uani 1 1 d . . .
C22 C 1.1016(3) 0.8414(3) 1.0027(2) 0.0251(6) Uani 1 1 d . . .
H22 H 1.1191 0.8245 1.0680 0.030 Uiso 1 1 calc R . .
C23 C 1.0354(3) 0.7460(3) 0.9196(2) 0.0242(6) Uani 1 1 d . . .
H23 H 1.0085 0.6649 0.9299 0.029 Uiso 1 1 calc R . .
C24 C 1.1153(3) 0.9877(3) 0.8888(2) 0.0272(6) Uani 1 1 d . . .
H24 H 1.1420 1.0689 0.8786 0.033 Uiso 1 1 calc R . .
C25 C 1.0497(3) 0.8919(3) 0.8067(2) 0.0269(6) Uani 1 1 d . . .
H25 H 1.0329 0.9089 0.7414 0.032 Uiso 1 1 calc R . .
C26 C 1.0089(3) 0.7699(3) 0.8217(2) 0.0241(6) Uani 1 1 d . . .
C27 C 0.9317(3) 0.6653(3) 0.7346(2) 0.0245(6) Uani 1 1 d . . .
C28 C 0.5237(3) 0.5557(3) 0.5441(2) 0.0211(6) Uani 1 1 d . . .
OW1 O 0.5244(4) 0.0934(3) 0.4041(2) 0.0453(7) Uani 1 1 d . . .
H1W1 H 0.6163 0.1229 0.4138 0.054 Uiso 1 1 d . . .
H2W2 H 0.4908 0.0130 0.3950 0.054 Uiso 1 1 d . . .
OW2 O 0.7591(3) 0.2882(3) 0.4539(2) 0.0397(6) Uani 1 1 d . . .
H1W2 H 0.8230 0.2561 0.4672 0.048 Uiso 1 1 d . . .
H2W2 H 0.6784 0.2184 0.4342 0.048 Uiso 1 1 d . . .
OW3 O 0.9428(3) 0.1757(3) 0.4778(3) 0.0502(8) Uani 1 1 d . . .
H1W3 H 0.9419 0.0830 0.4553 0.060 Uiso 1 1 d . . .
H2W3 H 1.0033 0.2247 0.4383 0.060 Uiso 1 1 d . . .
OW4 O 1.0947(5) 0.9214(4) 0.3368(3) 0.0737(11) Uani 1 1 d . . .
H1W4 H 1.1679 1.0089 0.3813 0.088 Uiso 1 1 d . . .
H2W4 H 1.0832 0.8461 0.3754 0.088 Uiso 1 1 d . . .
OW6 O 1.1501(4) 1.0623(3) 0.6217(3) 0.0627(9) Uani 1 1 d . . .
H1W6 H 1.1797 1.0866 0.5582 0.075 Uiso 1 1 d . . .
H2W6 H 1.0747 1.1051 0.6336 0.075 Uiso 1 1 d . . .
OW5 O 0.7552(4) 0.8413(3) 0.5399(3) 0.0621(9) Uani 1 1 d . . .
H1W5 H 0.6606 0.8345 0.4862 0.075 Uiso 1 1 d . . .
H2W5 H 0.7622 0.7558 0.5567 0.075 Uiso 1 1 d . . .

loop_
_atom_site_aniso_label
_atom_site_aniso_U_11
_atom_site_aniso_U_22
_atom_site_aniso_U_33
_atom_site_aniso_U_23
_atom_site_aniso_U_13
_atom_site_aniso_U_12
Nd1 0.02137(8) 0.01735(8) 0.00837(8) 0.00269(5) 0.00474(5) 0.00754(6)
O1 0.0317(12) 0.0222(11) 0.0196(10) 0.0011(8) 0.0023(9) 0.0055(9)
O2 0.0387(13) 0.0328(12) 0.0217(11) 0.0097(9) 0.0141(10) 0.0141(10)
O3 0.0345(12) 0.0348(12) 0.0145(10) 0.0075(9) 0.0069(9) 0.0177(10)
O4 0.0495(15) 0.0319(13) 0.0193(11) 0.0024(9) 0.0060(11) 0.0052(11)
O5 0.0526(16) 0.0303(13) 0.0222(12) 0.0073(10) 0.0092(11) 0.0003(12)
O6 0.0287(11) 0.0234(11) 0.0188(10) 0.0028(8) 0.0063(9) 0.0060(9)
O7 0.0450(14) 0.0277(12) 0.0186(11) 0.0030(9) 0.0083(10) 0.0004(10)
O8 0.0335(12) 0.0356(13) 0.0189(10) 0.0104(9) 0.0110(9) 0.0140(10)
O9 0.0324(12) 0.0417(14) 0.0208(11) 0.0091(10) 0.0079(9) 0.0174(11)
O10 0.0291(11) 0.0285(11) 0.0192(10) -0.0026(8) 0.0056(9) 0.0109(9)
O11 0.0269(11) 0.0249(11) 0.0220(11) -0.0026(8) 0.0055(9) 0.0078(9)
N1 0.0251(12) 0.0228(12) 0.0160(11) 0.0045(9) 0.0042(10) 0.0062(10)
C1 0.0394(17) 0.0231(15) 0.0167(14) 0.0027(11) 0.0058(13) 0.0103(13)
C2 0.0447(19) 0.0331(17) 0.0172(14) 0.0081(12) 0.0119(13) 0.0209(15)
C3 0.0300(15) 0.0225(14) 0.0155(13) 0.0052(10) 0.0062(11) 0.0082(12)
C4 0.0351(17) 0.0365(17) 0.0189(14) 0.0095(12) 0.0132(13) 0.0167(14)
C5 0.0289(15) 0.0334(17) 0.0204(14) 0.0085(12) 0.0099(12) 0.0144(13)
C6 0.0289(15) 0.0265(15) 0.0202(14) 0.0059(11) 0.0083(12) 0.0121(12)
C7 0.0275(14) 0.0253(14) 0.0166(13) 0.0037(11) 0.0104(11) 0.0086(12)
C8 0.0238(14) 0.0208(13) 0.0163(13) 0.0041(10) 0.0053(11) 0.0056(11)
C9 0.0264(14) 0.0236(14) 0.0162(13) 0.0030(11) 0.0062(11) 0.0076(12)
C10 0.0268(15) 0.0374(18) 0.0186(14) 0.0082(12) 0.0045(12) 0.0109(13)
C11 0.0279(16) 0.0420(19) 0.0203(15) 0.0070(13) 0.0062(12) 0.0100(14)
C12 0.0313(16) 0.0295(16) 0.0206(14) 0.0070(12) 0.0098(12) 0.0146(13)
C13 0.0278(15) 0.0307(16) 0.0204(14) 0.0043(12) 0.0057(12) 0.0102(13)
C14 0.0289(15) 0.0268(15) 0.0227(15) 0.0060(12) 0.0095(12) 0.0101(13)
C15 0.0331(16) 0.0238(15) 0.0271(16) 0.0058(12) 0.0126(13) 0.0097(13)
C16 0.0310(16) 0.0241(15) 0.0225(15) 0.0006(12) 0.0065(12) 0.0095(13)
C17 0.0314(16) 0.0244(15) 0.0201(14) 0.0050(11) 0.0072(12) 0.0121(13)
C18 0.0372(17) 0.0255(15) 0.0193(14) 0.0045(12) 0.0073(13) 0.0089(13)
C19 0.0283(15) 0.0254(15) 0.0181(14) 0.0042(11) 0.0086(12) 0.0062(12)
C20 0.0296(15) 0.0266(15) 0.0193(14) 0.0043(12) 0.0063(12) 0.0064(13)
C21 0.0225(14) 0.0253(15) 0.0209(14) 0.0004(11) 0.0039(11) 0.0074(12)
C22 0.0287(15) 0.0254(15) 0.0192(14) 0.0034(11) 0.0047(12) 0.0082(12)
C23 0.0268(15) 0.0231(14) 0.0212(14) 0.0034(11) 0.0056(12) 0.0074(12)
C24 0.0310(16) 0.0233(15) 0.0249(15) 0.0056(12) 0.0065(13) 0.0066(12)
C25 0.0306(16) 0.0289(16) 0.0183(14) 0.0046(12) 0.0054(12) 0.0074(13)
C26 0.0242(14) 0.0261(15) 0.0197(14) 0.0011(11) 0.0059(11) 0.0066(12)
C27 0.0268(15) 0.0273(15) 0.0182(14) 0.0019(11) 0.0050(12) 0.0091(12)
C28 0.0280(14) 0.0206(14) 0.0143(13) 0.0019(10) 0.0070(11) 0.0077(12)
OW1 0.076(2) 0.0308(14) 0.0275(13) 0.0073(11) 0.0134(14) 0.0160(14)
OW2 0.0494(16) 0.0364(14) 0.0308(13) -0.0049(11) -0.0009(12) 0.0232(12)
OW3 0.062(2) 0.0409(16) 0.0565(19) 0.0127(14) 0.0314(16) 0.0183(15)
OW4 0.093(3) 0.062(2) 0.061(2) 0.0150(19) 0.024(2) 0.017(2)
OW6 0.070(2) 0.052(2) 0.059(2) 0.0085(17) 0.0112(18) 0.0186(18)
OW5 0.074(2) 0.055(2) 0.059(2) 0.0159(17) 0.0207(19) 0.0217(18)

loop_
_atom_type_symbol
_atom_type_description
_atom_type_scat_dispersion_real
_atom_type_scat_dispersion_imag
_atom_type_scat_source
C C 0.0033 0.0016 'International Tables Vol C Tables 4.2.6.8 and 6.1.1.4'
H H 0.0000 0.0000 'International Tables Vol C Tables 4.2.6.8 and 6.1.1.4'
N N 0.0061 0.0033 'International Tables Vol C Tables 4.2.6.8 and 6.1.1.4'
O O 0.0106 0.0060 'International Tables Vol C Tables 4.2.6.8 and 6.1.1.4'
Nd Nd -0.1943 3.0179 'International Tables Vol C Tables 4.2.6.8 and 6.1.1.4'

loop_
_geom_angle_atom_site_label_1
_geom_angle_atom_site_label_2
_geom_angle_atom_site_label_3
_geom_angle
_geom_angle_site_symmetry_1
_geom_angle_site_symmetry_3
_geom_angle_publ_flag
O9 Nd1 O8 93.57(9) . . ?
O9 Nd1 O5 100.05(10) . . ?
O8 Nd1 O5 155.21(9) . . ?
O9 Nd1 OW2 74.84(9) . . ?
O8 Nd1 OW2 81.98(10) . . ?
O5 Nd1 OW2 81.75(11) . . ?
O9 Nd1 O11 148.15(8) . . ?
O8 Nd1 O11 91.99(8) . . ?
O5 Nd1 O11 87.29(10) . . ?
OW2 Nd1 O11 137.00(9) . . ?
O9 Nd1 O10 145.45(8) . . ?
O8 Nd1 O10 78.64(9) . . ?
O5 Nd1 O10 78.41(9) . . ?
OW2 Nd1 O10 70.76(9) . . ?
O11 Nd1 O10 66.32(8) . . ?
O9 Nd1 O7 81.07(10) . . ?
O8 Nd1 O7 74.86(9) . . ?
O5 Nd1 O7 127.51(9) . . ?
OW2 Nd1 O7 145.26(10) . . ?
O11 Nd1 O7 70.21(9) . . ?
O10 Nd1 O7 127.51(9) . . ?
O9 Nd1 O6 77.09(8) . . ?
O8 Nd1 O6 127.32(8) . . ?
O5 Nd1 O6 76.28(8) . . ?
OW2 Nd1 O6 140.41(8) . . ?
O11 Nd1 O6 74.66(8) . . ?
O10 Nd1 O6 133.98(7) . . ?
O7 Nd1 O6 52.56(7) . . ?
O9 Nd1 C27 77.54(9) . . ?
O8 Nd1 C27 101.14(10) . . ?
O5 Nd1 C27 101.97(10) . . ?
OW2 Nd1 C27 152.35(9) . . ?
O11 Nd1 C27 70.62(9) . . ?
O10 Nd1 C27 136.88(8) . . ?
O7 Nd1 C27 26.33(8) . . ?
O6 Nd1 C27 26.22(8) . . ?
C21 O1 C20 118.2(3) . . ?
C12 O2 C11 118.6(3) . . ?
C3 O3 C2 117.2(3) . . ?
C18 O5 Nd1 161.7(2) . . ?
C27 O6 Nd1 92.45(18) . . ?
C27 O7 Nd1 93.8(2) . . ?
C9 O8 Nd1 144.9(2) . . ?
C9 O9 Nd1 172.4(2) 2_766 . ?
C28 O10 Nd1 118.85(19) 2_666 . ?
C28 O11 Nd1 120.94(19) . . ?
C19 N1 C1 111.7(2) . . ?
C19 N1 C10 112.9(2) . . ?
C1 N1 C10 112.3(3) . . ?
C2 C1 N1 109.6(3) . . ?
O3 C2 C1 105.7(3) . . ?
O3 C3 C4 124.6(3) . . ?
O3 C3 C6 114.7(3) . . ?
C4 C3 C6 120.8(3) . . ?
C3 C4 C5 119.4(3) . . ?
C8 C5 C4 120.6(3) . . ?
C7 C6 C3 118.9(3) . . ?
C8 C7 C6 121.0(3) . . ?
C7 C8 C5 119.1(3) . . ?
C7 C8 C9 120.2(3) . . ?
C5 C8 C9 120.7(3) . . ?
O8 C9 O9 125.2(3) . 2_766 ?
O8 C9 C8 116.9(3) . . ?
O9 C9 C8 117.8(3) 2_766 . ?
N1 C10 C11 108.3(3) . 2_666 ?
O2 C11 C10 104.3(3) . 2_666 ?
O2 C12 C13 124.3(3) . . ?
O2 C12 C15 114.9(3) . . ?
C13 C12 C15 120.8(3) . . ?
C12 C13 C14 119.0(3) . . ?
C17 C14 C13 121.0(3) . . ?
C16 C15 C12 119.3(3) . . ?
C15 C16 C17 120.6(3) . . ?
C14 C17 C16 119.2(3) . . ?
C14 C17 C18 120.3(3) . . ?
C16 C17 C18 120.4(3) . . ?
O4 C18 O5 125.1(3) . . ?
O4 C18 C17 118.0(3) . . ?
O5 C18 C17 116.9(3) . . ?
N1 C19 C20 109.4(2) . 2_776 ?
O1 C20 C19 104.4(3) . 2_776 ?
O1 C21 C22 123.5(3) . . ?
O1 C21 C24 115.8(3) . . ?
C22 C21 C24 120.7(3) . . ?
C21 C22 C23 119.0(3) . . ?
C26 C23 C22 121.1(3) . . ?
C25 C24 C21 119.7(3) . . ?
C24 C25 C26 120.3(3) . . ?
C23 C26 C25 119.2(3) . . ?
C23 C26 C27 119.5(3) . . ?
C25 C26 C27 121.2(3) . . ?
O6 C27 O7 121.2(3) . . ?
O6 C27 C26 119.3(3) . . ?
O7 C27 C26 119.5(3) . . ?
O6 C27 Nd1 61.33(16) . . ?
O7 C27 Nd1 59.90(17) . . ?
C26 C27 Nd1 179.2(2) . . ?
O10 C28 O11 126.8(3) 2_666 . ?
O10 C28 C28 117.6(3) 2_666 2_666 ?
O11 C28 C28 115.6(3) . 2_666 ?

loop_
_geom_bond_atom_site_label_1
_geom_bond_atom_site_label_2
_geom_bond_distance
_geom_bond_site_symmetry_2
_geom_bond_publ_flag
Nd1 O9 2.296(3) . ?
Nd1 O8 2.309(2) . ?
Nd1 O5 2.313(3) . ?
Nd1 OW2 2.404(3) . ?
Nd1 O11 2.421(2) . ?
Nd1 O10 2.468(2) . ?
Nd1 O7 2.470(3) . ?
Nd1 O6 2.502(2) . ?
Nd1 C27 2.849(3) . ?
O1 C21 1.370(4) . ?
O1 C20 1.440(4) . ?
O2 C12 1.373(4) . ?
O2 C11 1.436(4) . ?
O3 C3 1.379(4) . ?
O3 C2 1.431(4) . ?
O4 C18 1.253(4) . ?
O5 C18 1.258(4) . ?
O6 C27 1.260(4) . ?
O7 C27 1.266(4) . ?
O8 C9 1.251(4) . ?
O9 C9 1.252(4) 2_766 ?
O10 C28 1.240(4) 2_666 ?
O11 C28 1.259(4) . ?
N1 C19 1.505(4) . ?
N1 C1 1.506(4) . ?
N1 C10 1.509(4) . ?
C1 C2 1.506(5) . ?
C3 C4 1.386(5) . ?
C3 C6 1.395(4) . ?
C4 C5 1.392(4) . ?
C5 C8 1.392(4) . ?
C6 C7 1.391(4) . ?
C7 C8 1.389(4) . ?
C8 C9 1.504(4) . ?
C9 O9 1.252(4) 2_766 ?
C10 C11 1.514(4) 2_666 ?
C11 C10 1.514(4) 2_666 ?
C12 C13 1.387(5) . ?
C12 C15 1.396(5) . ?
C13 C14 1.393(4) . ?
C14 C17 1.387(5) . ?
C15 C16 1.386(5) . ?
C16 C17 1.394(5) . ?
C17 C18 1.500(4) . ?
C19 C20 1.508(4) 2_776 ?
C20 C19 1.508(4) 2_776 ?
C21 C22 1.386(5) . ?
C21 C24 1.394(4) . ?
C22 C23 1.393(4) . ?
C23 C26 1.389(4) . ?
C24 C25 1.386(4) . ?
C25 C26 1.396(5) . ?
C26 C27 1.498(4) . ?
C28 O10 1.240(4) 2_666 ?
C28 C28 1.554(6) 2_666 ?
